data_7712888
loop_
_publ_author_name
'Zhang, Zhengguo'
'Lv, Hongxiao'
'Yang, Kun'
'Zhang, Xiutang'

_publ_section_title
;
 \q-[Mo8O26]4--Based Multifunctional Hybrid Material for High Catalytic
 Performance on Cycloaddition of CO2, Esterification and Knoevenagel
 Condensation
;
_journal_name_full 'Dalton Transactions'
_journal_paper_doi 10.1039/D3DT00554B
_journal_year 2023
_chemical_formula_moiety 'C38 H36 Cu2 N12, Mo4 O13'
_chemical_formula_sum 'C38 H36 Cu2 Mo4 N12 O13'
_chemical_formula_weight 1379.63
_space_group_crystal_system triclinic
_space_group_IT_number 2
_space_group_name_Hall '-P 1'
_space_group_name_H-M_alt 'P -1'
_atom_sites_solution_hydrogens geom
_atom_sites_solution_primary iterative
_audit_creation_date 2022-09-06
_audit_creation_method
;
Olex2 1.3
(compiled 2020.11.12 svn.r5f609507 for OlexSys, GUI svn.r6226)
;
_audit_update_record
;
2022-11-15 deposited with the CCDC.	2023-04-27 downloaded from the CCDC.
;
_cell_angle_alpha 115.7990(10)
_cell_angle_beta 99.6110(10)
_cell_angle_gamma 92.8070(10)
_cell_formula_units_Z 2
_cell_length_a 11.3387(13)
_cell_length_b 14.7820(17)
_cell_length_c 16.0037(19)
_cell_measurement_reflns_used 5766
_cell_measurement_temperature 293(2)
_cell_volume 2358.6(5)
_computing_cell_refinement 'SAINT v7.60A (Bruker, 2009)'
_computing_data_collection 'APEX2 (Bruker, 2004)'
_computing_data_reduction 'SAINT v7.60A (Bruker, 2009)'
_computing_molecular_graphics 'Olex2 1.3 (Dolomanov et al., 2009)'
_computing_publication_material 'Olex2 1.3 (Dolomanov et al., 2009)'
_computing_structure_refinement 'olex2.refine 1.3 (Bourhis et al., 2015)'
_computing_structure_solution 'olex2.solve 1.3 (Bourhis et al., 2015)'
_diffrn_ambient_temperature 293(2)
_diffrn_measured_fraction_theta_full 0.971
_diffrn_measured_fraction_theta_max 0.971
_diffrn_measurement_device_type 'CCD area detector'
_diffrn_measurement_method 'phi and omega scans'
_diffrn_radiation_monochromator graphite
_diffrn_radiation_type MoK\a
_diffrn_radiation_wavelength 0.71073
_diffrn_reflns_av_R_equivalents 0.0236
_diffrn_reflns_av_unetI/netI 0.0381
_diffrn_reflns_Laue_measured_fraction_full 0.971
_diffrn_reflns_Laue_measured_fraction_max 0.971
_diffrn_reflns_limit_h_max 13
_diffrn_reflns_limit_h_min -13
_diffrn_reflns_limit_k_max 17
_diffrn_reflns_limit_k_min -17
_diffrn_reflns_limit_l_max 19
_diffrn_reflns_limit_l_min -19
_diffrn_reflns_number 16386
_diffrn_reflns_point_group_measured_fraction_full 0.971
_diffrn_reflns_point_group_measured_fraction_max 0.971
_diffrn_reflns_theta_full 25.098
_diffrn_reflns_theta_max 25.098
_diffrn_reflns_theta_min 2.487
_diffrn_source_current 30.0
_diffrn_source_power 1.38
_diffrn_source_voltage 46.0
_exptl_absorpt_coefficient_mu 1.991
_exptl_absorpt_correction_T_max 0.8570
_exptl_absorpt_correction_T_min 0.7961
_exptl_absorpt_process_details '(SADABS; Bruker, 2001)'
_exptl_crystal_colour yellow
_exptl_crystal_colour_primary yellow
_exptl_crystal_density_diffrn 1.943
_exptl_crystal_density_method 'not measured'
_exptl_crystal_F_000 1356
_exptl_crystal_size_max 0.12
_exptl_crystal_size_mid 0.1
_exptl_crystal_size_min 0.08
_refine_diff_density_max 0.531
_refine_diff_density_min -0.556
_refine_diff_density_rms 0.073
_refine_ls_extinction_method none
_refine_ls_goodness_of_fit_ref 1.038
_refine_ls_hydrogen_treatment constr
_refine_ls_matrix_type full
_refine_ls_number_parameters 622
_refine_ls_number_reflns 8163
_refine_ls_number_restraints 6
_refine_ls_restrained_S_all 1.044
_refine_ls_R_factor_all 0.0429
_refine_ls_R_factor_gt 0.0297
_refine_ls_shift/su_max 0.001
_refine_ls_shift/su_mean 0.000
_refine_ls_structure_factor_coef Fsqd
_refine_ls_weighting_details 'w=1/[\s^2^(Fo^2^)+(0.0294P)^2^] where P=(Fo^2^+2Fc^2^)/3'
_refine_ls_weighting_scheme calc
_refine_ls_wR_factor_gt 0.0618
_refine_ls_wR_factor_ref 0.0663
_reflns_Friedel_coverage 0.000
_reflns_number_gt 6522
_reflns_number_total 8163
_reflns_threshold_expression 'I > 2\s(I)'
_cod_data_source_file d3dt00554b2.cif
_cod_data_source_block z
_cod_database_code 7712888
_shelx_shelxl_version_number 2018/3
_shelx_space_group_comment
;
The symmetry employed for this shelxl refinement is uniquely defined
by the following loop, which should always be used as a source of
symmetry information in preference to the above space-group names.
They are only intended as comments.
;
_shelx_estimated_absorpt_t_max 0.857
_shelx_estimated_absorpt_t_min 0.796
_olex2_refinement_description
;
1. Uiso/Uaniso restraints and constraints
Uanis(C21) \\sim Ueq: with sigma of 0.01 and sigma for terminal atoms of 0.02
2.a Secondary CH2 refined with riding coordinates:
 C9(H9A,H9B), C10(H10A,H10B), C11(H11A,H11B), C28(H28A,H28B), C29(H29A,H29B),
 C30(H30A,H30B)
2.b Aromatic/amide H refined with riding coordinates:
 C1(H1), C2(H2), C3(H3), C4(H4), C7(H7), C8(H8), C12(H12), C13(H13), C16(H16),
 C17(H17), C18(H18), C19(H19), C20(H20), C21(H21), C22(H22), C23(H23), C26(H26),
  C27(H27), C31(H31), C32(H32), C35(H35), C36(H36), C37(H37), C38(H38)
;
_olex2_submission_special_instructions 'No special instructions were received'

loop_
_space_group_symop_operation_xyz
'x, y, z'
'-x, -y, -z'

loop_
_atom_site_label
_atom_site_type_symbol
_atom_site_fract_x
_atom_site_fract_y
_atom_site_fract_z
_atom_site_U_iso_or_equiv
_atom_site_adp_type
_atom_site_occupancy
_atom_site_site_symmetry_order
_atom_site_calc_flag
_atom_site_refinement_flags_posn
_atom_site_refinement_flags_adp
_atom_site_refinement_flags_occupancy
_atom_site_disorder_assembly
_atom_site_disorder_group
C1 C 1.2375(5) 0.5840(4) 0.7314(4) 0.0782(15) Uani 1 1 d . . . . .
H1 H 1.281935 0.644483 0.743313 0.094 Uiso 1 1 calc R . . . .
C2 C 1.2493(5) 0.4967(5) 0.6539(4) 0.0805(15) Uani 1 1 d . . . . .
H2 H 1.299150 0.498342 0.613870 0.097 Uiso 1 1 calc R . . . .
C3 C 1.1845(6) 0.4064(4) 0.6375(4) 0.0801(16) Uani 1 1 d . . . . .
H3 H 1.192482 0.345619 0.587315 0.096 Uiso 1 1 calc R . . . .
C4 C 1.1102(5) 0.4079(3) 0.6952(4) 0.0663(14) Uani 1 1 d . . . . .
H4 H 1.065482 0.348132 0.684713 0.080 Uiso 1 1 calc R . . . .
C5 C 1.1005(4) 0.4983(3) 0.7699(3) 0.0535(11) Uani 1 1 d . . . . .
C6 C 1.0184(4) 0.5066(3) 0.8333(3) 0.0524(12) Uani 1 1 d . . . . .
C7 C 0.9356(4) 0.4367(3) 0.8363(4) 0.0642(14) Uani 1 1 d . . . . .
H7 H 0.918155 0.367686 0.795135 0.077 Uiso 1 1 calc R . . . .
C8 C 0.8853(4) 0.4891(3) 0.9115(4) 0.0611(13) Uani 1 1 d . . . . .
H8 H 0.826159 0.462747 0.931743 0.073 Uiso 1 1 calc R . . . .
C9 C 0.9120(4) 0.6742(3) 1.0327(3) 0.0573(12) Uani 1 1 d . . . . .
H9A H 0.987236 0.718015 1.069727 0.069 Uiso 1 1 calc R . . . .
H9B H 0.878145 0.650948 1.072880 0.069 Uiso 1 1 calc R . . . .
C10 C 0.8253(4) 0.7342(3) 1.0026(3) 0.0506(10) Uani 1 1 d . . . . .
H10A H 0.822097 0.797034 1.057684 0.061 Uiso 1 1 calc R . . . .
H10B H 0.855477 0.751576 0.957460 0.061 Uiso 1 1 calc R . . . .
C11 C 0.7004(4) 0.6777(3) 0.9586(3) 0.0596(12) Uani 1 1 d . . . . .
H11A H 0.701980 0.618654 0.899764 0.072 Uiso 1 1 calc R . . . .
H11B H 0.673266 0.654080 1.000996 0.072 Uiso 1 1 calc R . . . .
C12 C 0.5562(4) 0.8086(4) 0.9988(3) 0.0708(14) Uani 1 1 d . . . . .
H12 H 0.561626 0.825141 1.062596 0.085 Uiso 1 1 calc R . . . .
C13 C 0.4880(4) 0.8489(4) 0.9493(3) 0.0617(12) Uani 1 1 d . . . . .
H13 H 0.437742 0.898162 0.971813 0.074 Uiso 1 1 calc R . . . .
C14 C 0.5088(3) 0.8015(3) 0.8579(3) 0.0391(9) Uani 1 1 d . . . . .
C15 C 0.4623(3) 0.8117(3) 0.7725(3) 0.0373(9) Uani 1 1 d . . . . .
C16 C 0.3859(4) 0.8813(3) 0.7713(3) 0.0557(11) Uani 1 1 d . . . . .
H16 H 0.359117 0.922334 0.825734 0.067 Uiso 1 1 calc R . . . .
C17 C 0.3500(4) 0.8891(3) 0.6887(4) 0.0694(14) Uani 1 1 d . . . . .
H17 H 0.297502 0.934670 0.686268 0.083 Uiso 1 1 calc R . . . .
C18 C 0.3920(5) 0.8295(4) 0.6103(4) 0.0701(14) Uani 1 1 d . . . . .
H18 H 0.371062 0.835376 0.554330 0.084 Uiso 1 1 calc R . . . .
C19 C 0.4657(4) 0.7608(3) 0.6157(3) 0.0590(12) Uani 1 1 d . . . . .
H19 H 0.493639 0.720109 0.561803 0.071 Uiso 1 1 calc R . . . .
C20 C 1.3212(5) 0.7521(5) 1.1027(5) 0.0894(18) Uani 1 1 d . . . . .
H20 H 1.317295 0.682407 1.081606 0.107 Uiso 1 1 calc R . . . .
C21 C 1.3894(5) 0.8150(6) 1.1908(5) 0.095(2) Uani 1 1 d . U . . .
H21 H 1.432614 0.787857 1.227089 0.114 Uiso 1 1 calc R . . . .
C22 C 1.3939(5) 0.9169(6) 1.2249(4) 0.092(2) Uani 1 1 d . . . . .
H22 H 1.437798 0.960612 1.285315 0.111 Uiso 1 1 calc R . . . .
C23 C 1.3318(4) 0.9537(4) 1.1679(3) 0.0660(13) Uani 1 1 d . . . . .
H23 H 1.334059 1.023329 1.189030 0.079 Uiso 1 1 calc R . . . .
C24 C 1.2660(3) 0.8873(3) 1.0791(3) 0.0473(10) Uani 1 1 d . . . . .
C25 C 1.2048(3) 0.9196(3) 1.0118(3) 0.0419(9) Uani 1 1 d . . . . .
C26 C 1.2044(4) 1.0138(3) 1.0121(3) 0.0626(13) Uani 1 1 d . . . . .
H26 H 1.241572 1.076123 1.061125 0.075 Uiso 1 1 calc R . . . .
C27 C 1.1390(5) 0.9963(3) 0.9265(4) 0.0760(15) Uani 1 1 d . . . . .
H27 H 1.121032 1.045054 0.906158 0.091 Uiso 1 1 calc R . . . .
C28 C 1.0396(4) 0.8413(4) 0.7779(3) 0.0678(13) Uani 1 1 d . . . . .
H28A H 1.050872 0.770473 0.754502 0.081 Uiso 1 1 calc R . . . .
H28B H 1.074048 0.867481 0.739937 0.081 Uiso 1 1 calc R . . . .
C29 C 0.9084(4) 0.8484(3) 0.7651(3) 0.0528(11) Uani 1 1 d . . . . .
H29A H 0.896659 0.918777 0.785088 0.063 Uiso 1 1 calc R . . . .
H29B H 0.874312 0.825305 0.805274 0.063 Uiso 1 1 calc R . . . .
C30 C 0.8426(4) 0.7860(3) 0.6635(3) 0.0494(10) Uani 1 1 d . . . . .
H30A H 0.760220 0.801043 0.656574 0.059 Uiso 1 1 calc R . . . .
H30B H 0.881586 0.804327 0.622444 0.059 Uiso 1 1 calc R . . . .
C31 C 0.9188(4) 0.6154(4) 0.5908(3) 0.0597(12) Uani 1 1 d . . . . .
H31 H 0.982535 0.632769 0.568459 0.072 Uiso 1 1 calc R . . . .
C32 C 0.8872(4) 0.5231(3) 0.5860(3) 0.0560(11) Uani 1 1 d . . . . .
H32 H 0.924220 0.465199 0.559810 0.067 Uiso 1 1 calc R . . . .
C33 C 0.7874(3) 0.5333(3) 0.6287(2) 0.0377(9) Uani 1 1 d . . . . .
C34 C 0.7100(3) 0.4627(3) 0.6440(2) 0.0380(9) Uani 1 1 d . . . . .
C35 C 0.7299(4) 0.3651(3) 0.6232(3) 0.0515(11) Uani 1 1 d . . . . .
H35 H 0.796475 0.340595 0.598089 0.062 Uiso 1 1 calc R . . . .
C36 C 0.6521(5) 0.3039(3) 0.6395(3) 0.0649(14) Uani 1 1 d . . . . .
H36 H 0.665383 0.237791 0.625937 0.078 Uiso 1 1 calc R . . . .
C37 C 0.5559(5) 0.3409(4) 0.6754(4) 0.0682(14) Uani 1 1 d . . . . .
H37 H 0.500300 0.300149 0.685385 0.082 Uiso 1 1 calc R . . . .
C38 C 0.5414(4) 0.4403(3) 0.6973(4) 0.0641(13) Uani 1 1 d . . . . .
H38 H 0.476351 0.466069 0.724120 0.077 Uiso 1 1 calc R . . . .
Cu1 Cu 1.14463(6) 0.70656(4) 0.91241(5) 0.0781(2) Uani 1 1 d . . . . .
Cu2 Cu 0.61407(5) 0.65398(4) 0.71679(4) 0.05573(15) Uani 1 1 d . . . . .
Mo3 Mo 0.28175(3) 0.04507(2) 0.47913(2) 0.03331(9) Uani 1 1 d . . . . .
Mo1 Mo -0.02939(3) 0.11320(2) 0.48180(2) 0.02863(8) Uani 1 1 d . . . . .
Mo4 Mo 0.23110(3) 0.15562(3) 0.70877(3) 0.05032(11) Uani 1 1 d . . . . .
Mo2 Mo -0.06776(3) 0.10228(2) 0.70946(2) 0.03092(8) Uani 1 1 d . . . . .
N1 N 1.1658(4) 0.5865(3) 0.7902(3) 0.0624(10) Uani 1 1 d . . . . .
N2 N 1.0178(3) 0.5988(2) 0.9035(3) 0.0500(9) Uani 1 1 d . . . . .
N3 N 0.9368(3) 0.5868(2) 0.9516(3) 0.0523(9) Uani 1 1 d . . . . .
N4 N 0.6149(3) 0.7402(3) 0.9392(2) 0.0514(9) Uani 1 1 d . . . . .
N5 N 0.5880(3) 0.7357(2) 0.8524(2) 0.0415(8) Uani 1 1 d . . . . .
N6 N 0.4997(3) 0.7489(2) 0.6939(2) 0.0418(8) Uani 1 1 d . . . . .
N7 N 1.2595(3) 0.7859(3) 1.0450(3) 0.0609(10) Uani 1 1 d . . . . .
N8 N 1.1422(3) 0.8477(2) 0.9279(2) 0.0481(8) Uani 1 1 d . . . . .
N9 N 1.1050(3) 0.8970(3) 0.8767(2) 0.0585(10) Uani 1 1 d . . . . .
N10 N 0.8411(3) 0.6772(2) 0.6340(2) 0.0431(8) Uani 1 1 d . . . . .
N11 N 0.7615(3) 0.6286(2) 0.6588(2) 0.0371(7) Uani 1 1 d . . . . .
N12 N 0.6158(3) 0.5010(2) 0.6819(2) 0.0448(8) Uani 1 1 d . . . . .
O1 O -0.0590(2) 0.01667(19) 0.36351(17) 0.0466(7) Uani 1 1 d . . . . .
O2 O 0.1276(2) 0.14195(19) 0.52857(18) 0.0485(7) Uani 1 1 d . . . . .
O3 O -0.0779(3) 0.22021(19) 0.4819(2) 0.0578(8) Uani 1 1 d . . . . .
O4 O -0.1075(2) 0.0739(2) 0.55171(18) 0.0555(8) Uani 1 1 d . . . . .
O5 O -0.1840(2) -0.01497(16) 0.64232(16) 0.0324(5) Uani 1 1 d . . . . .
O6 O -0.0214(2) 0.09363(18) 0.81180(17) 0.0459(6) Uani 1 1 d . . . . .
O7 O -0.1550(2) 0.19622(18) 0.7383(2) 0.0509(7) Uani 1 1 d . . . . .
O8 O 0.3663(2) -0.0498(2) 0.4456(2) 0.0549(7) Uani 1 1 d . . . . .
O9 O 0.3718(2) 0.1487(2) 0.49754(19) 0.0523(7) Uani 1 1 d . . . . .
O10 O 0.2867(2) 0.0623(2) 0.60785(17) 0.0447(6) Uani 1 1 d . . . . .
O11 O 0.2737(3) 0.1225(2) 0.7970(2) 0.0646(8) Uani 1 1 d . . . . .
O12 O 0.3128(3) 0.2693(2) 0.7425(3) 0.0898(12) Uani 1 1 d . . . . .
O13 O 0.0754(2) 0.18503(17) 0.71272(17) 0.0384(6) Uani 1 1 d . . . . .

loop_
_atom_site_aniso_label
_atom_site_aniso_U_11
_atom_site_aniso_U_22
_atom_site_aniso_U_33
_atom_site_aniso_U_23
_atom_site_aniso_U_13
_atom_site_aniso_U_12
C1 0.074(4) 0.056(3) 0.094(4) 0.030(3) 0.006(3) 0.006(3)
C2 0.076(4) 0.095(4) 0.078(4) 0.044(4) 0.016(3) 0.028(3)
C3 0.098(4) 0.059(3) 0.067(4) 0.021(3) -0.007(3) 0.020(3)
C4 0.087(4) 0.038(3) 0.060(3) 0.020(2) -0.012(3) 0.004(2)
C5 0.061(3) 0.027(2) 0.059(3) 0.015(2) -0.010(2) 0.007(2)
C6 0.059(3) 0.023(2) 0.060(3) 0.016(2) -0.018(2) 0.001(2)
C7 0.083(4) 0.029(2) 0.068(3) 0.025(2) -0.019(3) -0.008(2)
C8 0.066(3) 0.042(3) 0.071(3) 0.032(3) -0.010(3) -0.010(2)
C9 0.054(3) 0.047(3) 0.055(3) 0.016(2) -0.010(2) 0.002(2)
C10 0.055(3) 0.042(2) 0.055(3) 0.022(2) 0.009(2) 0.008(2)
C11 0.058(3) 0.062(3) 0.074(3) 0.048(3) 0.003(2) 0.006(2)
C12 0.067(3) 0.108(4) 0.042(3) 0.036(3) 0.017(2) 0.017(3)
C13 0.050(3) 0.089(3) 0.047(3) 0.027(3) 0.022(2) 0.028(3)
C14 0.032(2) 0.044(2) 0.043(2) 0.0191(19) 0.0112(17) 0.0101(18)
C15 0.028(2) 0.036(2) 0.047(2) 0.0186(19) 0.0072(17) 0.0056(17)
C16 0.055(3) 0.045(2) 0.062(3) 0.019(2) 0.011(2) 0.023(2)
C17 0.075(3) 0.053(3) 0.080(4) 0.035(3) -0.007(3) 0.025(3)
C18 0.088(4) 0.067(3) 0.060(3) 0.037(3) -0.002(3) 0.020(3)
C19 0.069(3) 0.069(3) 0.042(2) 0.027(2) 0.011(2) 0.025(3)
C20 0.067(4) 0.099(4) 0.128(5) 0.085(4) -0.002(4) -0.014(3)
C21 0.062(3) 0.151(5) 0.108(5) 0.100(4) -0.006(3) -0.013(4)
C22 0.055(3) 0.161(7) 0.060(3) 0.055(4) 0.006(3) -0.023(4)
C23 0.048(3) 0.088(4) 0.054(3) 0.027(3) 0.009(2) -0.010(3)
C24 0.037(2) 0.054(3) 0.046(2) 0.020(2) 0.0069(19) -0.008(2)
C25 0.041(2) 0.035(2) 0.039(2) 0.0078(18) 0.0079(18) 0.0028(18)
C26 0.071(3) 0.026(2) 0.070(3) 0.008(2) -0.001(3) 0.002(2)
C27 0.093(4) 0.034(3) 0.093(4) 0.031(3) -0.007(3) 0.009(3)
C28 0.071(3) 0.071(3) 0.061(3) 0.031(3) 0.010(3) 0.014(3)
C29 0.055(3) 0.035(2) 0.068(3) 0.025(2) 0.006(2) 0.004(2)
C30 0.052(3) 0.045(2) 0.059(3) 0.033(2) 0.005(2) -0.004(2)
C31 0.059(3) 0.067(3) 0.058(3) 0.027(3) 0.029(2) 0.004(2)
C32 0.061(3) 0.054(3) 0.051(3) 0.015(2) 0.027(2) 0.024(2)
C33 0.041(2) 0.035(2) 0.036(2) 0.0117(17) 0.0121(17) 0.0136(17)
C34 0.042(2) 0.0272(19) 0.036(2) 0.0081(17) 0.0024(17) 0.0075(17)
C35 0.060(3) 0.036(2) 0.055(3) 0.018(2) 0.007(2) 0.017(2)
C36 0.087(4) 0.030(2) 0.066(3) 0.021(2) -0.011(3) 0.005(2)
C37 0.066(3) 0.059(3) 0.085(4) 0.048(3) -0.008(3) -0.014(3)
C38 0.050(3) 0.058(3) 0.102(4) 0.052(3) 0.018(3) 0.006(2)
Cu1 0.0763(4) 0.0286(3) 0.1037(5) 0.0170(3) -0.0064(4) -0.0082(3)
Cu2 0.0584(3) 0.0468(3) 0.0711(4) 0.0275(3) 0.0285(3) 0.0274(3)
Mo3 0.02970(18) 0.03268(17) 0.03542(18) 0.01534(15) 0.00325(14) -0.00257(14)
Mo1 0.03153(17) 0.02256(15) 0.03428(17) 0.01535(13) 0.00627(13) 0.00285(13)
Mo4 0.0443(2) 0.0420(2) 0.0707(3) 0.0264(2) 0.02236(19) 0.01267(17)
Mo2 0.03159(18) 0.02594(16) 0.03346(17) 0.01306(14) 0.00447(14) -0.00051(13)
N1 0.058(2) 0.039(2) 0.082(3) 0.023(2) 0.005(2) 0.0033(18)
N2 0.047(2) 0.0293(18) 0.065(2) 0.0189(18) -0.0051(18) 0.0025(16)
N3 0.052(2) 0.0338(19) 0.061(2) 0.0205(18) -0.0098(19) 0.0001(17)
N4 0.050(2) 0.066(2) 0.048(2) 0.0364(19) 0.0053(17) 0.0104(18)
N5 0.0428(19) 0.0462(19) 0.0422(19) 0.0257(16) 0.0086(15) 0.0098(16)
N6 0.045(2) 0.0434(18) 0.0414(19) 0.0227(16) 0.0083(15) 0.0147(16)
N7 0.051(2) 0.059(2) 0.083(3) 0.050(2) -0.003(2) -0.0096(18)
N8 0.053(2) 0.0311(17) 0.052(2) 0.0162(16) -0.0013(17) 0.0051(16)
N9 0.068(2) 0.043(2) 0.053(2) 0.0177(18) -0.0056(19) 0.0092(18)
N10 0.049(2) 0.0433(19) 0.0411(19) 0.0221(16) 0.0137(16) -0.0004(16)
N11 0.0380(18) 0.0315(16) 0.0462(19) 0.0201(15) 0.0123(15) 0.0041(14)
N12 0.0381(19) 0.0370(18) 0.065(2) 0.0278(17) 0.0115(17) 0.0047(15)
O1 0.0353(15) 0.0496(16) 0.0401(15) 0.0078(13) 0.0030(12) 0.0120(13)
O2 0.0330(15) 0.0385(14) 0.0512(17) 0.0015(13) 0.0039(12) 0.0025(12)
O3 0.0629(19) 0.0365(15) 0.080(2) 0.0319(15) 0.0101(16) 0.0172(14)
O4 0.0514(17) 0.0737(19) 0.0400(16) 0.0315(15) -0.0010(13) -0.0272(15)
O5 0.0318(13) 0.0287(12) 0.0373(14) 0.0163(11) 0.0059(11) -0.0003(10)
O6 0.0536(17) 0.0428(15) 0.0389(15) 0.0201(13) 0.0018(13) -0.0044(13)
O7 0.0431(16) 0.0295(14) 0.0691(19) 0.0143(14) 0.0070(14) 0.0029(12)
O8 0.0494(17) 0.0463(16) 0.0568(18) 0.0163(14) -0.0027(14) 0.0133(14)
O9 0.0456(17) 0.0456(16) 0.0575(18) 0.0209(14) 0.0024(14) -0.0165(13)
O10 0.0340(14) 0.0603(17) 0.0421(15) 0.0283(14) -0.0002(12) 0.0029(13)
O11 0.060(2) 0.076(2) 0.0493(18) 0.0199(16) 0.0106(15) 0.0186(17)
O12 0.054(2) 0.055(2) 0.158(4) 0.042(2) 0.036(2) 0.0025(17)
O13 0.0390(15) 0.0285(13) 0.0416(14) 0.0125(11) 0.0055(12) -0.0078(11)

loop_
_atom_type_symbol
_atom_type_description
_atom_type_scat_dispersion_real
_atom_type_scat_dispersion_imag
_atom_type_scat_source
C C 0.0033 0.0016 'International Tables Vol C Tables 4.2.6.8 and 6.1.1.4'
H H 0.0000 0.0000 'International Tables Vol C Tables 4.2.6.8 and 6.1.1.4'
N N 0.0061 0.0033 'International Tables Vol C Tables 4.2.6.8 and 6.1.1.4'
O O 0.0106 0.0060 'International Tables Vol C Tables 4.2.6.8 and 6.1.1.4'
Cu Cu 0.3201 1.2651 'International Tables Vol C Tables 4.2.6.8 and 6.1.1.4'
Mo Mo -1.6832 0.6857 'International Tables Vol C Tables 4.2.6.8 and 6.1.1.4'

loop_
_geom_angle_atom_site_label_1
_geom_angle_atom_site_label_2
_geom_angle_atom_site_label_3
_geom_angle
_geom_angle_site_symmetry_1
_geom_angle_site_symmetry_3
_geom_angle_publ_flag
C2 C1 H1 118.2 . . ?
N1 C1 H1 118.2 . . ?
N1 C1 C2 123.6(5) . . ?
C1 C2 H2 121.0 . . ?
C1 C2 C3 118.0(6) . . ?
C3 C2 H2 121.0 . . ?
C2 C3 H3 120.5 . . ?
C4 C3 C2 119.1(5) . . ?
C4 C3 H3 120.5 . . ?
C3 C4 H4 120.1 . . ?
C3 C4 C5 119.8(5) . . ?
C5 C4 H4 120.1 . . ?
C4 C5 C6 123.0(4) . . ?
N1 C5 C4 122.7(5) . . ?
N1 C5 C6 114.4(4) . . ?
C7 C6 C5 132.9(4) . . ?
N2 C6 C5 117.2(4) . . ?
N2 C6 C7 109.9(5) . . ?
C6 C7 H7 127.0 . . ?
C8 C7 C6 106.0(4) . . ?
C8 C7 H7 127.0 . . ?
C7 C8 H8 126.3 . . ?
N3 C8 C7 107.4(4) . . ?
N3 C8 H8 126.3 . . ?
H9A C9 H9B 107.9 . . ?
C10 C9 H9A 109.2 . . ?
C10 C9 H9B 109.2 . . ?
N3 C9 H9A 109.2 . . ?
N3 C9 H9B 109.2 . . ?
N3 C9 C10 112.2(3) . . ?
C9 C10 H10A 109.0 . . ?
C9 C10 H10B 109.0 . . ?
H10A C10 H10B 107.8 . . ?
C11 C10 C9 112.8(3) . . ?
C11 C10 H10A 109.0 . . ?
C11 C10 H10B 109.0 . . ?
C10 C11 H11A 109.2 . . ?
C10 C11 H11B 109.2 . . ?
H11A C11 H11B 107.9 . . ?
N4 C11 C10 112.3(3) . . ?
N4 C11 H11A 109.2 . . ?
N4 C11 H11B 109.2 . . ?
C13 C12 H12 126.2 . . ?
N4 C12 H12 126.2 . . ?
N4 C12 C13 107.7(4) . . ?
C12 C13 H13 127.2 . . ?
C12 C13 C14 105.6(4) . . ?
C14 C13 H13 127.2 . . ?
C13 C14 C15 132.1(3) . . ?
N5 C14 C13 110.2(3) . . ?
N5 C14 C15 117.7(3) . . ?
C16 C15 C14 122.7(4) . . ?
N6 C15 C14 115.5(3) . . ?
N6 C15 C16 121.8(3) . . ?
C15 C16 H16 120.5 . . ?
C17 C16 C15 119.1(4) . . ?
C17 C16 H16 120.5 . . ?
C16 C17 H17 120.3 . . ?
C18 C17 C16 119.5(4) . . ?
C18 C17 H17 120.3 . . ?
C17 C18 H18 120.7 . . ?
C17 C18 C19 118.5(4) . . ?
C19 C18 H18 120.7 . . ?
C18 C19 H19 118.1 . . ?
N6 C19 C18 123.8(4) . . ?
N6 C19 H19 118.1 . . ?
C21 C20 H20 118.3 . . ?
N7 C20 H20 118.3 . . ?
N7 C20 C21 123.4(5) . . ?
C20 C21 H21 120.1 . . ?
C22 C21 C20 119.8(5) . . ?
C22 C21 H21 120.1 . . ?
C21 C22 H22 120.9 . . ?
C21 C22 C23 118.2(6) . . ?
C23 C22 H22 120.9 . . ?
C22 C23 H23 120.1 . . ?
C22 C23 C24 119.8(5) . . ?
C24 C23 H23 120.1 . . ?
C23 C24 C25 123.4(4) . . ?
N7 C24 C23 122.6(4) . . ?
N7 C24 C25 113.9(4) . . ?
C26 C25 C24 132.5(4) . . ?
N8 C25 C24 117.9(3) . . ?
N8 C25 C26 109.3(3) . . ?
C25 C26 H26 127.0 . . ?
C27 C26 C25 106.0(4) . . ?
C27 C26 H26 127.0 . . ?
C26 C27 H27 126.1 . . ?
N9 C27 C26 107.8(4) . . ?
N9 C27 H27 126.1 . . ?
H28A C28 H28B 107.7 . . ?
C29 C28 H28A 108.9 . . ?
C29 C28 H28B 108.9 . . ?
N9 C28 H28A 108.9 . . ?
N9 C28 H28B 108.9 . . ?
N9 C28 C29 113.5(4) . . ?
C28 C29 H29A 109.2 . . ?
C28 C29 H29B 109.2 . . ?
C28 C29 C30 112.3(4) . . ?
H29A C29 H29B 107.9 . . ?
C30 C29 H29A 109.2 . . ?
C30 C29 H29B 109.2 . . ?
C29 C30 H30A 109.3 . . ?
C29 C30 H30B 109.3 . . ?
H30A C30 H30B 108.0 . . ?
N10 C30 C29 111.6(3) . . ?
N10 C30 H30A 109.3 . . ?
N10 C30 H30B 109.3 . . ?
C32 C31 H31 126.1 . . ?
N10 C31 H31 126.2 . . ?
N10 C31 C32 107.7(4) . . ?
C31 C32 H32 127.2 . . ?
C31 C32 C33 105.5(4) . . ?
C33 C32 H32 127.2 . . ?
C32 C33 C34 133.0(3) . . ?
N11 C33 C32 109.6(4) . . ?
N11 C33 C34 117.3(3) . . ?
C35 C34 C33 124.1(4) . . ?
N12 C34 C33 114.5(3) . . ?
N12 C34 C35 121.4(4) . . ?
C34 C35 H35 119.9 . . ?
C36 C35 C34 120.2(4) . . ?
C36 C35 H35 119.9 . . ?
C35 C36 H36 120.6 . . ?
C37 C36 C35 118.9(4) . . ?
C37 C36 H36 120.6 . . ?
C36 C37 H37 120.6 . . ?
C36 C37 C38 118.8(4) . . ?
C38 C37 H37 120.6 . . ?
C37 C38 H38 118.4 . . ?
N12 C38 C37 123.3(4) . . ?
N12 C38 H38 118.4 . . ?
N1 Cu1 N7 131.69(15) . . ?
N2 Cu1 N1 79.99(16) . . ?
N2 Cu1 N7 114.78(14) . . ?
N8 Cu1 N1 123.75(15) . . ?
N8 Cu1 N2 133.98(14) . . ?
N8 Cu1 N7 80.20(13) . . ?
N5 Cu2 N6 80.52(12) . . ?
N5 Cu2 N12 111.81(12) . . ?
N6 Cu2 N12 139.78(13) . . ?
N11 Cu2 N5 133.86(12) . . ?
N11 Cu2 N6 120.04(12) . . ?
N11 Cu2 N12 79.87(12) . . ?
O2 Mo3 O4 73.90(10) . 2_556 ?
O5 Mo3 O2 80.43(9) 2_556 . ?
O5 Mo3 O4 71.40(9) 2_556 2_556 ?
O5 Mo3 O10 147.21(10) 2_556 . ?
O8 Mo3 O2 163.53(12) . . ?
O8 Mo3 O4 90.37(12) . 2_556 ?
O8 Mo3 O5 99.46(11) . 2_556 ?
O8 Mo3 O9 105.33(14) . . ?
O8 Mo3 O10 97.41(12) . . ?
O9 Mo3 O2 90.85(12) . . ?
O9 Mo3 O4 163.23(12) . 2_556 ?
O9 Mo3 O5 99.66(11) . 2_556 ?
O9 Mo3 O10 102.69(12) . . ?
O10 Mo3 O2 75.58(10) . . ?
O10 Mo3 O4 80.61(9) . 2_556 ?
O1 Mo1 O4 109.61(13) . . ?
O2 Mo1 O1 110.09(11) . . ?
O2 Mo1 O4 111.42(12) . . ?
O3 Mo1 O1 108.59(13) . . ?
O3 Mo1 O2 107.04(13) . . ?
O3 Mo1 O4 110.02(14) . . ?
O10 Mo4 O13 127.91(11) . . ?
O11 Mo4 O10 104.27(12) . . ?
O11 Mo4 O12 106.41(18) . . ?
O11 Mo4 O13 106.21(12) . . ?
O12 Mo4 O10 106.71(15) . . ?
O12 Mo4 O13 103.81(13) . . ?
O4 Mo2 O1 75.20(10) . 2_556 ?
O5 Mo2 O1 80.79(9) . 2_556 ?
O5 Mo2 O4 73.80(9) . . ?
O5 Mo2 O13 149.04(10) . . ?
O6 Mo2 O1 89.72(11) . 2_556 ?
O6 Mo2 O4 164.37(12) . . ?
O6 Mo2 O5 100.13(11) . . ?
O6 Mo2 O13 99.63(11) . . ?
O7 Mo2 O1 164.55(12) . 2_556 ?
O7 Mo2 O4 90.92(12) . . ?
O7 Mo2 O5 102.15(11) . . ?
O7 Mo2 O6 104.52(13) . . ?
O7 Mo2 O13 95.67(11) . . ?
O13 Mo2 O1 75.71(9) . 2_556 ?
O13 Mo2 O4 80.86(9) . . ?
C1 N1 C5 116.8(4) . . ?
C1 N1 Cu1 128.9(3) . . ?
C5 N1 Cu1 114.3(3) . . ?
C6 N2 Cu1 113.6(3) . . ?
C6 N2 N3 106.0(3) . . ?
N3 N2 Cu1 140.0(3) . . ?
C8 N3 C9 129.1(4) . . ?
N2 N3 C8 110.6(4) . . ?
N2 N3 C9 120.2(3) . . ?
C12 N4 C11 128.9(4) . . ?
N5 N4 C11 120.2(3) . . ?
N5 N4 C12 110.9(3) . . ?
C14 N5 Cu2 112.7(2) . . ?
C14 N5 N4 105.6(3) . . ?
N4 N5 Cu2 141.3(2) . . ?
C15 N6 Cu2 113.4(2) . . ?
C19 N6 C15 117.2(3) . . ?
C19 N6 Cu2 129.3(3) . . ?
C20 N7 C24 116.2(4) . . ?
C20 N7 Cu1 130.5(4) . . ?
C24 N7 Cu1 113.2(3) . . ?
C25 N8 Cu1 114.3(2) . . ?
C25 N8 N9 105.6(3) . . ?
N9 N8 Cu1 139.8(3) . . ?
C27 N9 C28 127.7(4) . . ?
C27 N9 N8 111.3(4) . . ?
N8 N9 C28 120.9(3) . . ?
C31 N10 C30 129.1(3) . . ?
N11 N10 C30 119.7(3) . . ?
N11 N10 C31 110.8(3) . . ?
C33 N11 Cu2 114.4(2) . . ?
N10 N11 C33 106.3(3) . . ?
N10 N11 Cu2 139.1(2) . . ?
C34 N12 Cu2 113.7(2) . . ?
C38 N12 C34 117.5(3) . . ?
C38 N12 Cu2 128.6(3) . . ?
Mo1 O1 Mo2 127.33(12) . 2_556 ?
Mo1 O2 Mo3 129.64(12) . . ?
Mo1 O4 Mo3 136.01(13) . 2_556 ?
Mo1 O4 Mo2 134.61(13) . . ?
Mo2 O4 Mo3 88.98(8) . 2_556 ?
Mo2 O5 Mo3 121.50(11) . 2_556 ?
Mo4 O10 Mo3 132.53(13) . . ?
Mo4 O13 Mo2 129.55(12) . . ?

loop_
_geom_bond_atom_site_label_1
_geom_bond_atom_site_label_2
_geom_bond_distance
_geom_bond_site_symmetry_2
_geom_bond_publ_flag
C1 H1 0.9300 . ?
C1 C2 1.378(7) . ?
C1 N1 1.332(6) . ?
C2 H2 0.9300 . ?
C2 C3 1.388(7) . ?
C3 H3 0.9300 . ?
C3 C4 1.344(7) . ?
C4 H4 0.9300 . ?
C4 C5 1.375(6) . ?
C5 C6 1.459(6) . ?
C5 N1 1.345(5) . ?
C6 C7 1.385(6) . ?
C6 N2 1.337(5) . ?
C7 H7 0.9300 . ?
C7 C8 1.354(6) . ?
C8 H8 0.9300 . ?
C8 N3 1.350(5) . ?
C9 H9A 0.9700 . ?
C9 H9B 0.9700 . ?
C9 C10 1.512(5) . ?
C9 N3 1.460(5) . ?
C10 H10A 0.9700 . ?
C10 H10B 0.9700 . ?
C10 C11 1.497(6) . ?
C11 H11A 0.9700 . ?
C11 H11B 0.9700 . ?
C11 N4 1.458(5) . ?
C12 H12 0.9300 . ?
C12 C13 1.355(6) . ?
C12 N4 1.347(5) . ?
C13 H13 0.9300 . ?
C13 C14 1.387(5) . ?
C14 C15 1.454(5) . ?
C14 N5 1.341(4) . ?
C15 C16 1.382(5) . ?
C15 N6 1.351(4) . ?
C16 H16 0.9300 . ?
C16 C17 1.373(6) . ?
C17 H17 0.9300 . ?
C17 C18 1.362(7) . ?
C18 H18 0.9300 . ?
C18 C19 1.367(6) . ?
C19 H19 0.9300 . ?
C19 N6 1.335(5) . ?
C20 H20 0.9300 . ?
C20 C21 1.370(8) . ?
C20 N7 1.346(6) . ?
C21 H21 0.9300 . ?
C21 C22 1.355(9) . ?
C22 H22 0.9300 . ?
C22 C23 1.371(7) . ?
C23 H23 0.9300 . ?
C23 C24 1.378(6) . ?
C24 C25 1.449(5) . ?
C24 N7 1.347(5) . ?
C25 C26 1.391(5) . ?
C25 N8 1.343(4) . ?
C26 H26 0.9300 . ?
C26 C27 1.351(6) . ?
C27 H27 0.9300 . ?
C27 N9 1.327(5) . ?
C28 H28A 0.9700 . ?
C28 H28B 0.9700 . ?
C28 C29 1.482(6) . ?
C28 N9 1.463(5) . ?
C29 H29A 0.9700 . ?
C29 H29B 0.9700 . ?
C29 C30 1.508(5) . ?
C30 H30A 0.9700 . ?
C30 H30B 0.9700 . ?
C30 N10 1.463(5) . ?
C31 H31 0.9300 . ?
C31 C32 1.359(6) . ?
C31 N10 1.350(5) . ?
C32 H32 0.9300 . ?
C32 C33 1.398(5) . ?
C33 C34 1.457(5) . ?
C33 N11 1.341(4) . ?
C34 C35 1.372(5) . ?
C34 N12 1.343(4) . ?
C35 H35 0.9300 . ?
C35 C36 1.367(6) . ?
C36 H36 0.9300 . ?
C36 C37 1.347(6) . ?
C37 H37 0.9300 . ?
C37 C38 1.380(6) . ?
C38 H38 0.9300 . ?
C38 N12 1.329(5) . ?
Cu1 N1 2.052(4) . ?
Cu1 N2 2.034(4) . ?
Cu1 N7 2.082(4) . ?
Cu1 N8 1.994(3) . ?
Cu2 N5 2.055(3) . ?
Cu2 N6 2.062(3) . ?
Cu2 N11 2.018(3) . ?
Cu2 N12 2.082(3) . ?
Mo3 O2 2.335(2) . ?
Mo3 O4 2.413(2) 2_556 ?
Mo3 O5 1.919(2) 2_556 ?
Mo3 O8 1.680(3) . ?
Mo3 O9 1.682(2) . ?
Mo3 O10 1.953(2) . ?
Mo1 O1 1.767(2) . ?
Mo1 O2 1.765(2) . ?
Mo1 O3 1.699(2) . ?
Mo1 O4 1.794(2) . ?
Mo4 O10 1.843(3) . ?
Mo4 O11 1.692(3) . ?
Mo4 O12 1.693(3) . ?
Mo4 O13 1.844(2) . ?
Mo2 O1 2.355(2) 2_556 ?
Mo2 O4 2.331(2) . ?
Mo2 O5 1.892(2) . ?
Mo2 O6 1.696(2) . ?
Mo2 O7 1.688(2) . ?
Mo2 O13 1.964(2) . ?
N2 N3 1.343(5) . ?
N4 N5 1.343(4) . ?
N8 N9 1.346(4) . ?
N10 N11 1.339(4) . ?

loop_
_smtbx_masks_void_nr
_smtbx_masks_void_average_x
_smtbx_masks_void_average_y
_smtbx_masks_void_average_z
_smtbx_masks_void_volume
_smtbx_masks_void_count_electrons
_smtbx_masks_void_content
1 0.208 0.667 0.593 8.0 0.0 ?
2 0.500 0.500 0.000 127.4 22.2 ?
3 0.500 0.500 0.500 30.2 0.0 ?
4 0.792 0.333 0.407 8.0 0.0 ?
